data_1536410
loop_
_publ_author_name
'Kanishcheva, A.S.'
'Kuvshinova, T.B.'
'Mikhailov, Yu.N.'
'Pautina, M.S.'

_publ_section_title
;
 Crystal structure of hydrated strontium tetrathiocyclotetraphosphate
;
_journal_name_full 'Izvestiya Akademii Nauk SSSR, Neorganicheskie Materialy'
_journal_page_first 2194
_journal_page_last 2197
_journal_volume 26
_journal_year 1990
_chemical_formula_sum 'H20 O18 P4 S4 Sr2'
_chemical_name_systematic 'Sr2 (P4 O8 S4) (H2 O)10'
_space_group_IT_number 2
_symmetry_space_group_name_Hall '-P 1'
_symmetry_space_group_name_H-M 'P -1'
_cell_angle_alpha 116.78
_cell_angle_beta 93.11
_cell_angle_gamma 97.35
_cell_formula_units_Z 1
_cell_length_a 8.111
_cell_length_b 8.631
_cell_length_c 8.855
_cell_volume 544.467
_citation_journal_id_ASTM IVNMAW
_cod_data_source_file Kanishcheva_IVNMAW_1990_1051.cif
_cod_data_source_block H20O18P4S4Sr2
_cod_original_cell_volume 544.4667
_cod_database_code 1536410

loop_
_symmetry_equiv_pos_as_xyz
x,y,z
-x,-y,-z

loop_
_atom_site_label
_atom_site_type_symbol
_atom_site_fract_x
_atom_site_fract_y
_atom_site_fract_z
_atom_site_occupancy
_atom_site_U_iso_or_equiv
O2 O-2 0.2084 0.9473 0.0391 1 0.0
O1 O-2 0.9201 0.926 0.1257 1 0.0
O8 O-2 0.7199 0.5774 0.1463 1 0.0
S1 S-2 0.6418 0.101 0.2655 1 0.0
O9 O-2 0.3225 0.4406 0.4265 1 0.0
P1 P+5 0.1057 0.8883 0.1598 1 0.0
O5 O-2 0.0199 0.6518 0.3915 1 0.0
O4 O-2 0.4304 0.7054 0.2762 1 0.0
P2 P+5 0.8444 0.1022 0.1585 1 0.0
O3 O-2 0.9808 0.2576 0.2366 1 0.0
O6 O-2 0.4531 0.2956 0.0793 1 0.0
S2 S-2 0.2099 0.0277 0.3936 1 0.0
O7 O-2 0.0775 0.6917 0.0841 1 0.0
Sr1 Sr+2 0.1839 0.4519 0.1508 1 0.0
